data_1520309
loop_
_publ_author_name
'Ro\&sbach, Jan'
'Harms, Klaus'
'Koert, Ulrich'

_publ_section_title
;
 \a-Crotyl-\a-difluoroboranyloxy-amides: Structure and Reactivity of
 Isolable Intermediates in Stereospecific \a-Ketol Rearrangements.
;
_journal_issue 12
_journal_name_full 'Organic letters'
_journal_page_first 3122
_journal_page_last 3125
_journal_paper_doi 10.1021/acs.orglett.5b01427
_journal_volume 17
_journal_year 2015
_chemical_absolute_configuration unk
_chemical_formula_sum 'C12 H18 B F2 N O3'
_chemical_formula_weight 273.08
_space_group_crystal_system monoclinic
_space_group_IT_number 4
_space_group_name_Hall 'P 2yb'
_space_group_name_H-M_alt 'P 1 21 1'
_symmetry_space_group_name_Hall 'P 2yb'
_symmetry_space_group_name_H-M 'P 1 21 1'
_atom_sites_solution_hydrogens geom
_atom_sites_solution_primary direct
_atom_sites_solution_secondary difmap
_audit_creation_method SHELXL-2014/7
_cell_angle_alpha 90
_cell_angle_beta 92.405(4)
_cell_angle_gamma 90
_cell_formula_units_Z 8
_cell_length_a 14.7772(13)
_cell_length_b 11.1085(10)
_cell_length_c 16.6848(13)
_cell_measurement_reflns_used 9914
_cell_measurement_temperature 100(2)
_cell_measurement_theta_max 25.0228
_cell_measurement_theta_min 2.2934
_cell_volume 2736.4(4)
_computing_cell_refinement 'SAINT V8.34A (Bruker AXS Inc., 2013)'
_computing_data_collection 'BRUKER APEX2 2014.1-1'
_computing_data_reduction 'SAINT V8.34A (Bruker AXS Inc., 2013)'
_computing_molecular_graphics 'DIAMOND (Crystal Impact)'
_computing_structure_refinement 'SHELXL-2014/7 (Sheldrick, 2014)'
_computing_structure_solution 'SHELXS-97 (Sheldrick, 2008) XT V2014/1 (Bruker AXS Inc., 2014)'
_diffrn_ambient_temperature 100(2)
_diffrn_detector_area_resol_mean 10.4167
_diffrn_measured_fraction_theta_full 0.999
_diffrn_measured_fraction_theta_max 0.995
_diffrn_measurement_device_type 'Bruker D8 QUEST area detector'
_diffrn_measurement_method '\w and \f scans'
_diffrn_radiation_type MoK\a
_diffrn_radiation_wavelength 0.71073
_diffrn_reflns_av_R_equivalents 0.1228
_diffrn_reflns_av_unetI/netI 0.0751
_diffrn_reflns_laue_measured_fraction_full 0.999
_diffrn_reflns_laue_measured_fraction_max 0.995
_diffrn_reflns_limit_h_max 17
_diffrn_reflns_limit_h_min -17
_diffrn_reflns_limit_k_max 13
_diffrn_reflns_limit_k_min 0
_diffrn_reflns_limit_l_max 20
_diffrn_reflns_limit_l_min 0
_diffrn_reflns_number 5401
_diffrn_reflns_point_group_measured_fraction_full 0.528
_diffrn_reflns_point_group_measured_fraction_max 0.526
_diffrn_reflns_theta_full 25.242
_diffrn_reflns_theta_max 25.362
_diffrn_reflns_theta_min 2.203
_diffrn_source 'microfocus sealed X-ray tube'
_exptl_absorpt_coefficient_mu 0.110
_exptl_absorpt_correction_T_max 0.99
_exptl_absorpt_correction_T_min 0.70
_exptl_absorpt_correction_type multi-scan
_exptl_absorpt_process_details 'TWINABS (Bruker AXS Inc.)'
_exptl_crystal_colour colourless
_exptl_crystal_density_diffrn 1.326
_exptl_crystal_density_method 'not measured'
_exptl_crystal_description needle
_exptl_crystal_F_000 1152
_exptl_crystal_size_max 0.570
_exptl_crystal_size_mid 0.160
_exptl_crystal_size_min 0.120
_refine_diff_density_max 0.569
_refine_diff_density_min -0.377
_refine_diff_density_rms 0.109
_refine_ls_abs_structure_details
; 
No quotients, so Flack parameter determined by classical intensity fit 
;
_refine_ls_abs_structure_Flack 0.7(12)
_refine_ls_extinction_method none
_refine_ls_goodness_of_fit_ref 1.123
_refine_ls_hydrogen_treatment constr
_refine_ls_matrix_type full
_refine_ls_number_parameters 694
_refine_ls_number_reflns 5401
_refine_ls_number_restraints 13
_refine_ls_restrained_S_all 1.123
_refine_ls_R_factor_all 0.0954
_refine_ls_R_factor_gt 0.0794
_refine_ls_shift/su_max 0.000
_refine_ls_shift/su_mean 0.000
_refine_ls_structure_factor_coef Fsqd
_refine_ls_weighting_details 'w=1/[\s^2^(Fo^2^)+(0.1428P)^2^+0.1839P] where P=(Fo^2^+2Fc^2^)/3'
_refine_ls_weighting_scheme calc
_refine_ls_wR_factor_gt 0.1921
_refine_ls_wR_factor_ref 0.2043
_reflns_Friedel_coverage 0.000
_reflns_friedel_fraction_full 0.000
_reflns_friedel_fraction_max 0.000
_reflns_number_gt 4632
_reflns_number_total 5401
_reflns_threshold_expression 'I > 2\s(I)'
_cod_data_source_file ol5b01427_si_002.cif
_cod_data_source_block twin5
_cod_depositor_comments 'Adding full bibliography for 1520305--1520319.cif.'
_cod_database_code 1520309
_shelx_shelxl_version_number 2014/7
_shelx_space_group_comment
; 
The symmetry employed for this shelxl refinement is uniquely defined 
by the following loop, which should always be used as a source of 
symmetry information in preference to the above space-group names. 
They are only intended as comments. 
;
_shelx_estimated_absorpt_t_min 0.940
_shelx_estimated_absorpt_t_max 0.987

loop_
_space_group_symop_operation_xyz
'x, y, z'
'-x, y+1/2, -z'

loop_
_atom_site_label
_atom_site_type_symbol
_atom_site_fract_x
_atom_site_fract_y
_atom_site_fract_z
_atom_site_U_iso_or_equiv
_atom_site_adp_type
_atom_site_occupancy
_atom_site_site_symmetry_order
_atom_site_calc_flag
_atom_site_refinement_flags_posn
_atom_site_refinement_flags_adp
F1 F -0.1186(4) 0.0681(6) 0.1903(4) 0.0447(17) Uani 1 1 d . .
F2 F -0.1709(4) 0.2440(7) 0.2393(3) 0.0427(17) Uani 1 1 d . .
O4 O -0.0812(4) 0.2496(6) 0.1267(4) 0.0239(15) Uani 1 1 d . .
O5 O 0.0686(4) 0.4915(6) 0.1074(4) 0.0248(15) Uani 1 1 d . .
O8 O -0.0146(4) 0.2043(7) 0.2512(4) 0.0272(16) Uani 1 1 d . .
N9 N 0.1235(5) 0.2807(7) 0.2442(5) 0.0196(17) Uani 1 1 d . .
C1 C 0.1574(7) 0.0640(11) 0.0758(6) 0.035(2) Uani 1 1 d . .
H1A H 0.2097 0.1125 0.0702 0.042 Uiso 1 1 calc R U
H1B H 0.1635 -0.0203 0.0839 0.042 Uiso 1 1 calc R U
C2 C 0.0795(7) 0.1116(9) 0.0724(6) 0.025(2) Uani 1 1 d . .
H2 H 0.0287 0.0605 0.0782 0.031 Uiso 1 1 calc R U
C3 C 0.0619(6) 0.2451(9) 0.0597(5) 0.024(2) Uani 1 1 d . .
H3 H 0.1214 0.2879 0.0603 0.029 Uiso 1 1 calc R U
C4 C 0.0063(6) 0.2952(9) 0.1284(5) 0.021(2) Uani 1 1 d . .
C5 C 0.0042(5) 0.4370(9) 0.1252(5) 0.0181(19) Uani 1 1 d . .
C6 C -0.0818(6) 0.4963(10) 0.1462(6) 0.030(2) Uani 1 1 d . .
H6A H -0.0696 0.5801 0.1615 0.045 Uiso 1 1 calc R U
H6B H -0.1079 0.4536 0.1911 0.045 Uiso 1 1 calc R U
H6C H -0.1245 0.4944 0.0997 0.045 Uiso 1 1 calc R U
C7 C 0.0122(8) 0.2690(11) -0.0212(5) 0.034(2) Uani 1 1 d . .
H7A H -0.0040 0.3544 -0.0251 0.051 Uiso 1 1 calc R U
H7B H -0.0429 0.2200 -0.0254 0.051 Uiso 1 1 calc R U
H7C H 0.0517 0.2478 -0.0648 0.051 Uiso 1 1 calc R U
C8 C 0.0456(6) 0.2609(9) 0.2128(6) 0.022(2) Uani 1 1 d . .
C10 C 0.1477(6) 0.2394(11) 0.3269(5) 0.030(2) Uani 1 1 d . .
H10A H 0.1425 0.1508 0.3310 0.037 Uiso 1 1 calc R U
H10B H 0.1076 0.2769 0.3659 0.037 Uiso 1 1 calc R U
C11 C 0.2436(6) 0.2785(10) 0.3424(6) 0.029(2) Uani 1 1 d . .
H11A H 0.2462 0.3556 0.3722 0.035 Uiso 1 1 calc R U
H11B H 0.2781 0.2170 0.3739 0.035 Uiso 1 1 calc R U
C12 C 0.2807(7) 0.2929(10) 0.2618(7) 0.032(2) Uani 1 1 d . .
H12A H 0.3003 0.2143 0.2407 0.039 Uiso 1 1 calc R U
H12B H 0.3332 0.3485 0.2640 0.039 Uiso 1 1 calc R U
C13 C 0.2037(5) 0.3445(10) 0.2098(6) 0.029(2) Uani 1 1 d . .
H13A H 0.1992 0.4329 0.2159 0.035 Uiso 1 1 calc R U
H13B H 0.2101 0.3244 0.1525 0.035 Uiso 1 1 calc R U
B1 B -0.1023(7) 0.1916(12) 0.1986(7) 0.030(3) Uani 1 1 d . .
F101 F -0.1632(4) 0.7220(6) 0.4858(3) 0.0318(14) Uani 1 1 d . .
F102 F -0.0911(4) 0.9005(5) 0.4818(4) 0.0338(14) Uani 1 1 d . .
O104 O -0.0630(4) 0.7538(6) 0.3836(3) 0.0185(14) Uani 1 1 d . .
O105 O 0.0683(4) 0.5315(6) 0.3023(4) 0.0288(16) Uani 1 1 d . .
O108 O -0.0043(4) 0.7279(6) 0.5144(3) 0.0192(13) Uani 1 1 d . .
N109 N 0.1327(5) 0.6557(7) 0.4957(5) 0.0199(18) Uani 1 1 d . .
C101 C 0.1757(8) 0.9344(10) 0.4105(7) 0.041(3) Uani 1 1 d . .
H10C H 0.2271 0.8830 0.4118 0.049 Uiso 1 1 calc R U
H10D H 0.1790 1.0106 0.4363 0.049 Uiso 1 1 calc R U
C102 C 0.1002(7) 0.9002(9) 0.3731(6) 0.031(2) Uani 1 1 d . .
H102 H 0.0504 0.9543 0.3732 0.037 Uiso 1 1 calc R U
C103 C 0.0861(6) 0.7828(9) 0.3302(5) 0.0188(19) Uani 1 1 d . .
H103 H 0.1460 0.7420 0.3259 0.023 Uiso 1 1 calc R U
C104 C 0.0237(6) 0.7018(9) 0.3784(5) 0.022(2) Uani 1 1 d . .
C105 C 0.0137(6) 0.5741(8) 0.3440(5) 0.019(2) Uani 1 1 d . .
C106 C -0.0683(6) 0.5039(9) 0.3680(6) 0.028(2) Uani 1 1 d . .
H10E H -0.0599 0.4185 0.3557 0.042 Uiso 1 1 calc R U
H10F H -0.1222 0.5341 0.3382 0.042 Uiso 1 1 calc R U
H10G H -0.0762 0.5136 0.4257 0.042 Uiso 1 1 calc R U
C107 C 0.0450(7) 0.8056(11) 0.2447(6) 0.034(3) Uani 1 1 d . .
H10H H 0.0426 0.7297 0.2148 0.051 Uiso 1 1 calc R U
H10I H 0.0828 0.8635 0.2170 0.051 Uiso 1 1 calc R U
H10J H -0.0163 0.8380 0.2482 0.051 Uiso 1 1 calc R U
C108 C 0.0548(6) 0.6941(8) 0.4666(5) 0.0178(19) Uani 1 1 d . U
C110 C 0.2096(7) 0.6097(9) 0.4487(5) 0.024(2) Uani 1 1 d . .
H11C H 0.2386 0.6757 0.4193 0.029 Uiso 1 1 calc R U
H11D H 0.1887 0.5471 0.4099 0.029 Uiso 1 1 calc R U
C111 C 0.2736(6) 0.5576(9) 0.5125(6) 0.025(2) Uani 1 1 d . .
H11E H 0.3372 0.5633 0.4965 0.030 Uiso 1 1 calc R U
H11F H 0.2590 0.4723 0.5233 0.030 Uiso 1 1 calc R U
C112 C 0.2573(6) 0.6369(11) 0.5862(6) 0.030(2) Uani 1 1 d . .
H11G H 0.2763 0.5949 0.6364 0.036 Uiso 1 1 calc R U
H11H H 0.2907 0.7139 0.5832 0.036 Uiso 1 1 calc R U
C113 C 0.1573(6) 0.6576(9) 0.5817(6) 0.022(2) Uani 1 1 d . .
H11I H 0.1253 0.5932 0.6102 0.027 Uiso 1 1 calc R U
H11J H 0.1421 0.7362 0.6056 0.027 Uiso 1 1 calc R U
B100 B -0.0867(6) 0.7787(12) 0.4634(7) 0.024(2) Uani 1 1 d . .
F201 F 0.6860(3) 0.2414(7) 0.7454(4) 0.0409(16) Uani 1 1 d . .
F202 F 0.6370(4) 0.0653(6) 0.6928(4) 0.0470(17) Uani 1 1 d . .
O204 O 0.5937(4) 0.2457(6) 0.6276(4) 0.0227(15) Uani 1 1 d . .
O205 O 0.4469(4) 0.4914(6) 0.6021(4) 0.0274(15) Uani 1 1 d . .
O208 O 0.5302(4) 0.1970(6) 0.7489(4) 0.0248(15) Uani 1 1 d . .
N209 N 0.3880(5) 0.2640(7) 0.7318(4) 0.0190(16) Uani 1 1 d . .
C201 C 0.3556(7) 0.0617(11) 0.5567(6) 0.035(2) Uani 1 1 d . .
H20A H 0.3023 0.1084 0.5477 0.042 Uiso 1 1 calc R U
H20B H 0.3513 -0.0232 0.5625 0.042 Uiso 1 1 calc R U
C202 C 0.4338(6) 0.1135(9) 0.5612(5) 0.022(2) Uani 1 1 d . .
H202 H 0.4856 0.0640 0.5702 0.026 Uiso 1 1 calc R U
C203 C 0.4484(6) 0.2459(9) 0.5530(5) 0.0192(19) Uani 1 1 d . .
H203 H 0.3882 0.2871 0.5509 0.023 Uiso 1 1 calc R U
C204 C 0.5045(6) 0.2923(10) 0.6272(5) 0.023(2) Uani 1 1 d . .
C205 C 0.5100(6) 0.4316(9) 0.6282(5) 0.0192(19) Uani 1 1 d . .
C206 C 0.5951(6) 0.4906(9) 0.6615(6) 0.023(2) Uani 1 1 d . .
H20C H 0.5808 0.5715 0.6808 0.034 Uiso 1 1 calc R U
H20D H 0.6392 0.4964 0.6194 0.034 Uiso 1 1 calc R U
H20E H 0.6207 0.4425 0.7062 0.034 Uiso 1 1 calc R U
C207 C 0.4963(7) 0.2731(10) 0.4757(5) 0.026(2) Uani 1 1 d . .
H20F H 0.4913 0.3592 0.4635 0.039 Uiso 1 1 calc R U
H20G H 0.4681 0.2265 0.4315 0.039 Uiso 1 1 calc R U
H20H H 0.5604 0.2510 0.4824 0.039 Uiso 1 1 calc R U
C208 C 0.4691(5) 0.2523(8) 0.7051(5) 0.0183(19) Uani 1 1 d . .
C210 C 0.3094(6) 0.3216(9) 0.6905(6) 0.026(2) Uani 1 1 d . .
H21A H 0.2832 0.2687 0.6478 0.031 Uiso 1 1 calc R U
H21B H 0.3268 0.3992 0.6663 0.031 Uiso 1 1 calc R U
C211 C 0.2441(6) 0.3407(10) 0.7546(6) 0.031(2) Uani 1 1 d . .
H21C H 0.1809 0.3406 0.7324 0.037 Uiso 1 1 calc R U
H21D H 0.2561 0.4174 0.7833 0.037 Uiso 1 1 calc R U
C212 C 0.2620(6) 0.2333(12) 0.8095(6) 0.039(3) Uani 1 1 d . .
H21E H 0.2333 0.1594 0.7870 0.046 Uiso 1 1 calc R U
H21F H 0.2395 0.2481 0.8636 0.046 Uiso 1 1 calc R U
C213 C 0.3657(6) 0.2231(10) 0.8120(5) 0.027(2) Uani 1 1 d . .
H21G H 0.3937 0.2756 0.8541 0.033 Uiso 1 1 calc R U
H21H H 0.3856 0.1390 0.8215 0.033 Uiso 1 1 calc R U
B200 B 0.6180(8) 0.1845(11) 0.7020(7) 0.030(3) Uani 1 1 d . .
F301 F 0.5919(3) 0.8900(5) -0.0134(4) 0.0325(14) Uani 1 1 d . .
F302 F 0.6628(3) 0.7107(6) -0.0033(3) 0.0305(14) Uani 1 1 d . .
O304 O 0.5597(4) 0.7424(6) -0.1127(4) 0.0227(15) Uani 1 1 d . .
O305 O 0.4254(4) 0.5225(6) -0.2034(4) 0.0277(16) Uani 1 1 d . .
O308 O 0.5049(4) 0.7199(6) 0.0164(4) 0.0218(14) Uani 1 1 d . .
N309 N 0.3656(5) 0.6464(6) -0.0094(4) 0.0167(16) Uani 1 1 d . .
C301 C 0.3167(8) 0.9248(10) -0.1019(7) 0.040(3) Uani 1 1 d . .
H30A H 0.2640 0.8773 -0.1122 0.048 Uiso 1 1 calc R U
H30B H 0.3127 0.9981 -0.0730 0.048 Uiso 1 1 calc R U
C302 C 0.3930(6) 0.8898(9) -0.1269(6) 0.028(2) Uani 1 1 d . .
H302 H 0.4441 0.9398 -0.1154 0.033 Uiso 1 1 calc R U
C303 C 0.4082(7) 0.7750(10) -0.1736(6) 0.028(2) Uani 1 1 d . .
H303 H 0.3489 0.7329 -0.1825 0.034 Uiso 1 1 calc R U
C304 C 0.4734(6) 0.6920(9) -0.1218(5) 0.0195(19) Uani 1 1 d . .
C305 C 0.4801(5) 0.5624(10) -0.1558(5) 0.020(2) Uani 1 1 d . .
C306 C 0.5593(6) 0.4894(9) -0.1226(6) 0.028(2) Uani 1 1 d . .
H30C H 0.5526 0.4055 -0.1400 0.042 Uiso 1 1 calc R U
H30D H 0.5611 0.4930 -0.0638 0.042 Uiso 1 1 calc R U
H30E H 0.6158 0.5223 -0.1423 0.042 Uiso 1 1 calc R U
C307 C 0.4474(7) 0.7982(11) -0.2525(7) 0.040(3) Uani 1 1 d . .
H30F H 0.4565 0.7216 -0.2801 0.060 Uiso 1 1 calc R U
H30G H 0.5056 0.8395 -0.2444 0.060 Uiso 1 1 calc R U
H30H H 0.4058 0.8488 -0.2850 0.060 Uiso 1 1 calc R U
C308 C 0.4426(6) 0.6826(8) -0.0347(5) 0.0134(17) Uani 1 1 d . U
C310 C 0.2881(6) 0.5982(9) -0.0589(6) 0.024(2) Uani 1 1 d . .
H31A H 0.3078 0.5328 -0.0946 0.029 Uiso 1 1 calc R U
H31B H 0.2588 0.6624 -0.0920 0.029 Uiso 1 1 calc R U
C311 C 0.2250(6) 0.5512(10) 0.0029(5) 0.027(2) Uani 1 1 d . .
H31C H 0.2395 0.4666 0.0172 0.033 Uiso 1 1 calc R U
H31D H 0.1611 0.5560 -0.0170 0.033 Uiso 1 1 calc R U
C312 C 0.2427(6) 0.6351(11) 0.0750(6) 0.032(2) Uani 1 1 d . .
H31E H 0.2121 0.7137 0.0667 0.038 Uiso 1 1 calc R U
H31F H 0.2224 0.5983 0.1252 0.038 Uiso 1 1 calc R U
C313 C 0.3458(7) 0.6486(10) 0.0765(5) 0.025(2) Uani 1 1 d . .
H31G H 0.3652 0.7256 0.1017 0.030 Uiso 1 1 calc R U
H31H H 0.3760 0.5811 0.1057 0.030 Uiso 1 1 calc R U
B300 B 0.5861(7) 0.7687(10) -0.0300(6) 0.021(2) Uani 1 1 d . .

loop_
_atom_site_aniso_label
_atom_site_aniso_U_11
_atom_site_aniso_U_22
_atom_site_aniso_U_33
_atom_site_aniso_U_23
_atom_site_aniso_U_13
_atom_site_aniso_U_12
F1 0.047(4) 0.030(3) 0.056(4) 0.017(3) -0.011(3) -0.020(3)
F2 0.027(3) 0.076(5) 0.025(3) 0.013(3) -0.001(2) -0.003(3)
O4 0.019(3) 0.028(4) 0.024(3) 0.010(3) -0.007(3) -0.007(3)
O5 0.025(3) 0.019(4) 0.031(4) 0.003(3) 0.006(3) -0.002(3)
O8 0.021(3) 0.033(4) 0.027(3) 0.012(3) 0.004(3) -0.007(3)
N9 0.016(4) 0.015(4) 0.028(4) 0.008(3) 0.004(3) 0.004(3)
C1 0.046(6) 0.030(6) 0.028(5) 0.003(5) 0.007(5) 0.003(5)
C2 0.029(5) 0.024(5) 0.023(5) -0.007(4) 0.002(4) 0.000(4)
C3 0.024(5) 0.019(5) 0.028(5) 0.000(4) 0.006(4) -0.009(4)
C4 0.019(4) 0.025(6) 0.019(5) 0.006(4) -0.006(4) -0.009(4)
C5 0.016(4) 0.024(5) 0.015(4) 0.007(4) 0.000(3) -0.013(4)
C6 0.025(5) 0.038(6) 0.026(5) 0.003(5) -0.002(4) -0.001(5)
C7 0.050(6) 0.032(6) 0.020(5) -0.007(5) 0.000(4) -0.001(5)
C8 0.015(4) 0.018(5) 0.033(5) -0.001(4) 0.006(4) 0.013(4)
C10 0.028(5) 0.040(7) 0.022(5) 0.014(5) -0.008(4) 0.011(5)
C11 0.032(5) 0.028(6) 0.027(5) -0.002(4) -0.001(4) 0.008(4)
C12 0.023(5) 0.030(5) 0.044(6) 0.000(5) 0.004(5) 0.007(4)
C13 0.012(4) 0.038(6) 0.037(6) 0.004(5) 0.011(4) -0.009(4)
B1 0.018(5) 0.043(7) 0.030(6) 0.012(6) -0.004(4) -0.011(5)
F101 0.024(3) 0.041(4) 0.031(3) 0.003(3) 0.008(2) -0.001(3)
F102 0.041(3) 0.015(3) 0.045(3) -0.001(3) 0.005(3) 0.012(3)
O104 0.018(3) 0.020(3) 0.018(3) 0.006(3) -0.004(2) 0.004(3)
O105 0.031(4) 0.028(4) 0.027(3) -0.005(3) 0.001(3) 0.004(3)
O108 0.018(3) 0.023(4) 0.017(3) 0.003(3) -0.001(2) 0.009(3)
N109 0.028(4) 0.015(4) 0.016(4) -0.005(3) 0.000(3) -0.005(3)
C101 0.046(7) 0.021(6) 0.055(7) 0.005(6) 0.001(6) -0.005(5)
C102 0.035(5) 0.020(5) 0.038(5) 0.008(5) 0.014(5) -0.003(4)
C103 0.016(4) 0.016(4) 0.025(4) -0.002(4) 0.013(4) 0.000(4)
C104 0.024(5) 0.022(5) 0.019(4) 0.007(4) 0.001(4) -0.011(4)
C105 0.034(5) 0.012(5) 0.012(4) 0.000(4) -0.005(4) 0.005(4)
C106 0.037(5) 0.019(5) 0.029(5) -0.007(4) 0.007(4) -0.002(4)
C107 0.035(6) 0.038(7) 0.029(5) 0.024(5) 0.001(4) -0.011(5)
C108 0.020(4) 0.013(4) 0.021(4) -0.011(3) 0.001(3) -0.002(3)
C110 0.032(5) 0.023(5) 0.017(4) 0.010(4) 0.013(4) 0.002(4)
C111 0.024(4) 0.018(5) 0.031(5) -0.001(4) 0.000(4) 0.011(4)
C112 0.028(5) 0.035(6) 0.027(5) 0.006(5) -0.002(4) -0.001(4)
C113 0.022(5) 0.016(5) 0.029(5) 0.000(4) -0.004(4) 0.001(4)
B100 0.007(5) 0.037(7) 0.029(5) 0.008(5) 0.001(4) 0.008(4)
F201 0.015(3) 0.067(4) 0.040(3) 0.017(3) -0.004(2) 0.000(3)
F202 0.041(3) 0.040(4) 0.061(4) 0.015(4) 0.010(3) 0.021(3)
O204 0.020(3) 0.028(4) 0.020(3) 0.001(3) 0.003(2) 0.007(3)
O205 0.030(3) 0.025(4) 0.027(3) -0.003(3) -0.007(3) -0.004(3)
O208 0.021(3) 0.023(4) 0.030(3) 0.003(3) 0.004(3) 0.006(3)
N209 0.029(4) 0.008(4) 0.020(4) -0.005(3) -0.008(3) 0.003(3)
C201 0.040(6) 0.027(6) 0.037(5) 0.001(5) -0.001(5) 0.004(5)
C202 0.033(5) 0.017(5) 0.016(4) -0.004(4) -0.001(4) 0.005(4)
C203 0.013(4) 0.019(5) 0.026(4) -0.002(4) -0.001(3) 0.003(4)
C204 0.018(4) 0.033(6) 0.018(5) 0.003(4) 0.004(3) -0.011(4)
C205 0.018(4) 0.020(5) 0.019(4) -0.009(4) 0.001(3) -0.004(4)
C206 0.025(5) 0.023(5) 0.021(4) 0.003(4) 0.003(4) -0.003(4)
C207 0.035(5) 0.021(5) 0.023(5) -0.005(4) -0.001(4) -0.001(4)
C208 0.015(4) 0.014(5) 0.025(4) -0.010(4) -0.001(3) -0.001(4)
C210 0.026(5) 0.018(5) 0.034(5) -0.006(4) -0.007(4) 0.003(4)
C211 0.016(4) 0.042(7) 0.034(5) -0.014(5) -0.006(4) 0.003(4)
C212 0.021(5) 0.055(8) 0.040(5) -0.009(6) 0.002(4) -0.006(5)
C213 0.025(5) 0.032(6) 0.025(4) 0.003(4) 0.000(4) -0.002(4)
B200 0.027(6) 0.028(6) 0.035(6) 0.002(5) 0.000(5) 0.008(5)
F301 0.030(3) 0.026(3) 0.041(3) -0.010(3) 0.006(3) -0.010(3)
F302 0.015(2) 0.046(4) 0.031(3) 0.002(3) -0.003(2) 0.001(3)
O304 0.017(3) 0.022(4) 0.029(3) 0.003(3) -0.002(3) -0.003(3)
O305 0.025(3) 0.027(4) 0.031(4) -0.004(3) 0.000(3) -0.002(3)
O308 0.020(3) 0.023(4) 0.022(3) -0.002(3) -0.004(2) -0.001(3)
N309 0.024(4) 0.011(4) 0.015(3) 0.004(3) -0.002(3) 0.001(3)
C301 0.039(6) 0.027(6) 0.054(7) -0.005(5) -0.002(6) -0.002(5)
C302 0.024(5) 0.016(5) 0.043(6) 0.006(5) 0.005(4) -0.001(4)
C303 0.025(5) 0.022(5) 0.039(6) 0.004(5) 0.002(4) -0.004(4)
C304 0.020(5) 0.014(5) 0.025(4) 0.000(4) 0.006(4) -0.006(4)
C305 0.008(4) 0.035(6) 0.016(4) 0.004(4) 0.004(3) 0.000(4)
C306 0.033(5) 0.020(5) 0.032(5) -0.003(4) 0.010(4) 0.008(4)
C307 0.036(6) 0.040(7) 0.043(7) 0.009(6) 0.000(5) 0.007(5)
C308 0.011(3) 0.010(3) 0.018(3) -0.001(2) -0.004(2) 0.003(2)
C310 0.011(4) 0.026(6) 0.036(5) -0.004(4) -0.002(4) -0.005(4)
C311 0.018(4) 0.034(6) 0.028(5) -0.003(5) -0.005(4) -0.001(4)
C312 0.017(5) 0.041(7) 0.038(6) -0.003(5) 0.006(4) -0.010(4)
C313 0.029(5) 0.024(6) 0.022(5) -0.004(4) 0.005(4) -0.003(4)
B300 0.024(6) 0.021(6) 0.018(5) 0.001(4) 0.004(4) -0.004(4)

loop_
_atom_type_symbol
_atom_type_description
_atom_type_scat_dispersion_real
_atom_type_scat_dispersion_imag
_atom_type_scat_source
C C 0.0033 0.0016 'International Tables Vol C Tables 4.2.6.8 and 6.1.1.4'
H H 0.0000 0.0000 'International Tables Vol C Tables 4.2.6.8 and 6.1.1.4'
B B 0.0013 0.0007 'International Tables Vol C Tables 4.2.6.8 and 6.1.1.4'
N N 0.0061 0.0033 'International Tables Vol C Tables 4.2.6.8 and 6.1.1.4'
O O 0.0106 0.0060 'International Tables Vol C Tables 4.2.6.8 and 6.1.1.4'
F F 0.0171 0.0103 'International Tables Vol C Tables 4.2.6.8 and 6.1.1.4'

loop_
_geom_angle_atom_site_label_1
_geom_angle_atom_site_label_2
_geom_angle_atom_site_label_3
_geom_angle
C4 O4 B1 112.9(7)
C8 O8 B1 110.2(7)
C8 N9 C10 120.8(8)
C8 N9 C13 129.6(8)
C10 N9 C13 109.6(7)
C2 C1 H1A 120.0
C2 C1 H1B 120.0
H1A C1 H1B 120.0
C1 C2 C3 124.4(10)
C1 C2 H2 117.8
C3 C2 H2 117.8
C2 C3 C7 111.4(9)
C2 C3 C4 109.9(8)
C7 C3 C4 110.0(8)
C2 C3 H3 108.5
C7 C3 H3 108.5
C4 C3 H3 108.5
O4 C4 C3 112.2(8)
O4 C4 C8 104.0(7)
C3 C4 C8 113.4(7)
O4 C4 C5 110.3(8)
C3 C4 C5 110.2(7)
C8 C4 C5 106.4(7)
O5 C5 C6 122.7(9)
O5 C5 C4 120.5(9)
C6 C5 C4 116.8(8)
C5 C6 H6A 109.5
C5 C6 H6B 109.5
H6A C6 H6B 109.5
C5 C6 H6C 109.5
H6A C6 H6C 109.5
H6B C6 H6C 109.5
C3 C7 H7A 109.5
C3 C7 H7B 109.5
H7A C7 H7B 109.5
C3 C7 H7C 109.5
H7A C7 H7C 109.5
H7B C7 H7C 109.5
N9 C8 O8 121.1(9)
N9 C8 C4 129.4(8)
O8 C8 C4 109.5(7)
N9 C10 C11 105.1(8)
N9 C10 H10A 110.7
C11 C10 H10A 110.7
N9 C10 H10B 110.7
C11 C10 H10B 110.7
H10A C10 H10B 108.8
C12 C11 C10 105.0(8)
C12 C11 H11A 110.7
C10 C11 H11A 110.7
C12 C11 H11B 110.7
C10 C11 H11B 110.7
H11A C11 H11B 108.8
C11 C12 C13 105.2(8)
C11 C12 H12A 110.7
C13 C12 H12A 110.7
C11 C12 H12B 110.7
C13 C12 H12B 110.7
H12A C12 H12B 108.8
N9 C13 C12 100.8(8)
N9 C13 H13A 111.6
C12 C13 H13A 111.6
N9 C13 H13B 111.6
C12 C13 H13B 111.6
H13A C13 H13B 109.4
F2 B1 F1 109.7(8)
F2 B1 O4 115.0(10)
F1 B1 O4 114.0(10)
F2 B1 O8 107.5(9)
F1 B1 O8 106.5(9)
O4 B1 O8 103.4(7)
C104 O104 B100 113.5(7)
C108 O108 B100 107.9(7)
C108 N109 C113 122.6(8)
C108 N109 C110 126.5(8)
C113 N109 C110 110.8(7)
C102 C101 H10C 120.0
C102 C101 H10D 120.0
H10C C101 H10D 120.0
C101 C102 C103 125.3(10)
C101 C102 H102 117.4
C103 C102 H102 117.4
C102 C103 C104 109.5(7)
C102 C103 C107 109.8(8)
C104 C103 C107 110.9(8)
C102 C103 H103 108.9
C104 C103 H103 108.9
C107 C103 H103 108.9
O104 C104 C108 101.6(7)
O104 C104 C105 109.2(7)
C108 C104 C105 109.2(8)
O104 C104 C103 111.0(8)
C108 C104 C103 111.9(8)
C105 C104 C103 113.3(7)
O105 C105 C106 121.5(9)
O105 C105 C104 122.1(9)
C106 C105 C104 116.3(8)
C105 C106 H10E 109.5
C105 C106 H10F 109.5
H10E C106 H10F 109.5
C105 C106 H10G 109.5
H10E C106 H10G 109.5
H10F C106 H10G 109.5
C103 C107 H10H 109.5
C103 C107 H10I 109.5
H10H C107 H10I 109.5
C103 C107 H10J 109.5
H10H C107 H10J 109.5
H10I C107 H10J 109.5
O108 C108 N109 119.0(8)
O108 C108 C104 113.8(8)
N109 C108 C104 127.2(8)
N109 C110 C111 103.2(7)
N109 C110 H11C 111.1
C111 C110 H11C 111.1
N109 C110 H11D 111.1
C111 C110 H11D 111.1
H11C C110 H11D 109.1
C110 C111 C112 103.3(8)
C110 C111 H11E 111.1
C112 C111 H11E 111.1
C110 C111 H11F 111.1
C112 C111 H11F 111.1
H11E C111 H11F 109.1
C113 C112 C111 103.6(8)
C113 C112 H11G 111.0
C111 C112 H11G 111.0
C113 C112 H11H 111.0
C111 C112 H11H 111.0
H11G C112 H11H 109.0
N109 C113 C112 104.5(8)
N109 C113 H11I 110.9
C112 C113 H11I 110.9
N109 C113 H11J 110.9
C112 C113 H11J 110.9
H11I C113 H11J 108.9
F101 B100 F102 110.0(8)
F101 B100 O104 114.1(9)
F102 B100 O104 114.4(9)
F101 B100 O108 108.7(8)
F102 B100 O108 106.0(9)
O104 B100 O108 102.9(7)
C204 O204 B200 111.9(7)
C208 O208 B200 109.6(7)
C208 N209 C213 121.9(8)
C208 N209 C210 127.0(8)
C213 N209 C210 111.0(8)
C202 C201 H20A 120.0
C202 C201 H20B 120.0
H20A C201 H20B 120.0
C201 C202 C203 124.5(9)
C201 C202 H202 117.7
C203 C202 H202 117.7
C202 C203 C207 110.2(8)
C202 C203 C204 109.2(8)
C207 C203 C204 111.0(7)
C202 C203 H203 108.8
C207 C203 H203 108.8
C204 C203 H203 108.8
O204 C204 C208 104.4(7)
O204 C204 C203 110.4(8)
C208 C204 C203 113.7(7)
O204 C204 C205 108.5(7)
C208 C204 C205 108.0(8)
C203 C204 C205 111.5(8)
O205 C205 C206 120.9(9)
O205 C205 C204 120.3(8)
C206 C205 C204 118.8(8)
C205 C206 H20C 109.5
C205 C206 H20D 109.5
H20C C206 H20D 109.5
C205 C206 H20E 109.5
H20C C206 H20E 109.5
H20D C206 H20E 109.5
C203 C207 H20F 109.5
C203 C207 H20G 109.5
H20F C207 H20G 109.5
C203 C207 H20H 109.5
H20F C207 H20H 109.5
H20G C207 H20H 109.5
O208 C208 N209 118.9(8)
O208 C208 C204 111.9(7)
N209 C208 C204 129.2(8)
N209 C210 C211 104.4(8)
N209 C210 H21A 110.9
C211 C210 H21A 110.9
N209 C210 H21B 110.9
C211 C210 H21B 110.9
H21A C210 H21B 108.9
C210 C211 C212 102.7(8)
C210 C211 H21C 111.2
C212 C211 H21C 111.2
C210 C211 H21D 111.2
C212 C211 H21D 111.2
H21C C211 H21D 109.1
C211 C212 C213 102.9(8)
C211 C212 H21E 111.2
C213 C212 H21E 111.2
C211 C212 H21F 111.2
C213 C212 H21F 111.2
H21E C212 H21F 109.1
N209 C213 C212 102.4(8)
N209 C213 H21G 111.3
C212 C213 H21G 111.3
N209 C213 H21H 111.3
C212 C213 H21H 111.3
H21G C213 H21H 109.2
F202 B200 F201 110.9(9)
F202 B200 O204 113.8(9)
F201 B200 O204 112.9(10)
F202 B200 O208 108.9(9)
F201 B200 O208 107.6(8)
O204 B200 O208 102.0(8)
C304 O304 B300 113.1(7)
C308 O308 B300 109.1(6)
C308 N309 C313 121.6(8)
C308 N309 C310 126.8(7)
C313 N309 C310 111.6(8)
C302 C301 H30A 120.0
C302 C301 H30B 120.0
H30A C301 H30B 120.0
C301 C302 C303 125.1(10)
C301 C302 H302 117.5
C303 C302 H302 117.5
C307 C303 C302 112.4(9)
C307 C303 C304 109.8(9)
C302 C303 C304 108.2(8)
C307 C303 H303 108.8
C302 C303 H303 108.8
C304 C303 H303 108.8
O304 C304 C308 103.2(7)
O304 C304 C305 109.9(7)
C308 C304 C305 107.9(7)
O304 C304 C303 111.2(7)
C308 C304 C303 111.1(7)
C305 C304 C303 113.0(7)
O305 C305 C306 122.5(10)
O305 C305 C304 122.4(8)
C306 C305 C304 115.1(8)
C305 C306 H30C 109.5
C305 C306 H30D 109.5
H30C C306 H30D 109.5
C305 C306 H30E 109.5
H30C C306 H30E 109.5
H30D C306 H30E 109.5
C303 C307 H30F 109.5
C303 C307 H30G 109.5
H30F C307 H30G 109.5
C303 C307 H30H 109.5
H30F C307 H30H 109.5
H30G C307 H30H 109.5
N309 C308 O308 119.7(7)
N309 C308 C304 128.7(7)
O308 C308 C304 111.6(7)
N309 C310 C311 103.2(7)
N309 C310 H31A 111.1
C311 C310 H31A 111.1
N309 C310 H31B 111.1
C311 C310 H31B 111.1
H31A C310 H31B 109.1
C310 C311 C312 103.6(8)
C310 C311 H31C 111.0
C312 C311 H31C 111.0
C310 C311 H31D 111.0
C312 C311 H31D 111.0
H31C C311 H31D 109.0
C313 C312 C311 102.0(8)
C313 C312 H31E 111.4
C311 C312 H31E 111.4
C313 C312 H31F 111.4
C311 C312 H31F 111.4
H31E C312 H31F 109.2
N309 C313 C312 102.7(8)
N309 C313 H31G 111.2
C312 C313 H31G 111.2
N309 C313 H31H 111.2
C312 C313 H31H 111.2
H31G C313 H31H 109.1
F302 B300 F301 110.6(8)
F302 B300 O304 113.8(8)
F301 B300 O304 113.6(8)
F302 B300 O308 108.8(8)
F301 B300 O308 106.5(7)
O304 B300 O308 102.8(7)

loop_
_geom_bond_atom_site_label_1
_geom_bond_atom_site_label_2
_geom_bond_distance
F1 B1 1.399(15)
F2 B1 1.373(14)
O4 C4 1.387(11)
O4 B1 1.408(13)
O5 C5 1.176(10)
O8 C8 1.282(11)
O8 B1 1.541(12)
N9 C8 1.264(12)
N9 C10 1.484(11)
N9 C13 1.514(11)
C1 C2 1.266(14)
C1 H1A 0.9500
C1 H1B 0.9500
C2 C3 1.519(14)
C2 H2 0.9500
C3 C7 1.531(13)
C3 C4 1.543(12)
C3 H3 1.0000
C4 C8 1.548(12)
C4 C5 1.577(14)
C5 C6 1.486(13)
C6 H6A 0.9800
C6 H6B 0.9800
C6 H6C 0.9800
C7 H7A 0.9800
C7 H7B 0.9800
C7 H7C 0.9800
C10 C11 1.494(13)
C10 H10A 0.9900
C10 H10B 0.9900
C11 C12 1.481(14)
C11 H11A 0.9900
C11 H11B 0.9900
C12 C13 1.515(14)
C12 H12A 0.9900
C12 H12B 0.9900
C13 H13A 0.9900
C13 H13B 0.9900
F101 B100 1.360(12)
F102 B100 1.389(14)
O104 C104 1.412(11)
O104 B100 1.418(12)
O105 C105 1.185(11)
O108 C108 1.265(11)
O108 B100 1.562(11)
N109 C108 1.302(12)
N109 C113 1.466(12)
N109 C110 1.497(11)
C101 C102 1.312(16)
C101 H10C 0.9500
C101 H10D 0.9500
C102 C103 1.498(14)
C102 H102 0.9500
C103 C104 1.540(12)
C103 C107 1.547(13)
C103 H103 1.0000
C104 C108 1.526(12)
C104 C105 1.535(14)
C105 C106 1.510(13)
C106 H10E 0.9800
C106 H10F 0.9800
C106 H10G 0.9800
C107 H10H 0.9800
C107 H10I 0.9800
C107 H10J 0.9800
C110 C111 1.509(13)
C110 H11C 0.9900
C110 H11D 0.9900
C111 C112 1.539(15)
C111 H11E 0.9900
C111 H11F 0.9900
C112 C113 1.494(12)
C112 H11G 0.9900
C112 H11H 0.9900
C113 H11I 0.9900
C113 H11J 0.9900
F201 B200 1.368(14)
F202 B200 1.364(14)
O204 C204 1.416(12)
O204 B200 1.447(13)
O205 C205 1.211(11)
O208 C208 1.293(11)
O208 B200 1.550(13)
N209 C208 1.302(11)
N209 C213 1.464(11)
N209 C210 1.472(11)
C201 C202 1.290(13)
C201 H20A 0.9500
C201 H20B 0.9500
C202 C203 1.493(13)
C202 H202 0.9500
C203 C207 1.528(12)
C203 C204 1.549(12)
C203 H203 1.0000
C204 C208 1.488(12)
C204 C205 1.549(14)
C205 C206 1.505(12)
C206 H20C 0.9800
C206 H20D 0.9800
C206 H20E 0.9800
C207 H20F 0.9800
C207 H20G 0.9800
C207 H20H 0.9800
C210 C211 1.485(13)
C210 H21A 0.9900
C210 H21B 0.9900
C211 C212 1.520(17)
C211 H21C 0.9900
C211 H21D 0.9900
C212 C213 1.535(13)
C212 H21E 0.9900
C212 H21F 0.9900
C213 H21G 0.9900
C213 H21H 0.9900
F301 B300 1.379(13)
F302 B300 1.362(12)
O304 C304 1.395(11)
O304 B300 1.448(12)
O305 C305 1.194(11)
O308 C308 1.295(11)
O308 B300 1.553(12)
N309 C308 1.295(11)
N309 C313 1.474(11)
N309 C310 1.483(11)
C301 C302 1.279(15)
C301 H30A 0.9500
C301 H30B 0.9500
C302 C303 1.516(15)
C302 H302 0.9500
C303 C307 1.483(15)
C303 C304 1.567(14)
C303 H303 1.0000
C304 C308 1.545(11)
C304 C305 1.552(14)
C305 C306 1.511(12)
C306 H30C 0.9800
C306 H30D 0.9800
C306 H30E 0.9800
C307 H30F 0.9800
C307 H30G 0.9800
C307 H30H 0.9800
C310 C311 1.513(13)
C310 H31A 0.9900
C310 H31B 0.9900
C311 C312 1.536(14)
C311 H31C 0.9900
C311 H31D 0.9900
C312 C313 1.530(13)
C312 H31E 0.9900
C312 H31F 0.9900
C313 H31G 0.9900
C313 H31H 0.9900

loop_
_geom_torsion_atom_site_label_1
_geom_torsion_atom_site_label_2
_geom_torsion_atom_site_label_3
_geom_torsion_atom_site_label_4
_geom_torsion
C1 C2 C3 C7 113.5(11)
C1 C2 C3 C4 -124.2(11)
B1 O4 C4 C3 123.1(9)
B1 O4 C4 C8 0.2(11)
B1 O4 C4 C5 -113.6(9)
C2 C3 C4 O4 -67.9(10)
C7 C3 C4 O4 55.2(11)
C2 C3 C4 C8 49.7(10)
C7 C3 C4 C8 172.8(9)
C2 C3 C4 C5 168.8(8)
C7 C3 C4 C5 -68.1(10)
O4 C4 C5 O5 -162.1(7)
C3 C4 C5 O5 -37.7(11)
C8 C4 C5 O5 85.6(10)
O4 C4 C5 C6 18.2(11)
C3 C4 C5 C6 142.7(8)
C8 C4 C5 C6 -94.0(9)
C10 N9 C8 O8 -0.3(14)
C13 N9 C8 O8 179.8(9)
C10 N9 C8 C4 -179.9(9)
C13 N9 C8 C4 0.2(16)
B1 O8 C8 N9 -179.3(9)
B1 O8 C8 C4 0.3(11)
O4 C4 C8 N9 179.3(9)
C3 C4 C8 N9 57.1(13)
C5 C4 C8 N9 -64.2(12)
O4 C4 C8 O8 -0.3(10)
C3 C4 C8 O8 -122.5(8)
C5 C4 C8 O8 116.2(8)
C8 N9 C10 C11 179.9(9)
C13 N9 C10 C11 -0.2(11)
N9 C10 C11 C12 -22.6(11)
C10 C11 C12 C13 37.3(11)
C8 N9 C13 C12 -158.1(10)
C10 N9 C13 C12 21.9(10)
C11 C12 C13 N9 -35.8(10)
C4 O4 B1 F2 116.9(9)
C4 O4 B1 F1 -115.2(9)
C4 O4 B1 O8 0.0(12)
C8 O8 B1 F2 -122.2(9)
C8 O8 B1 F1 120.2(9)
C8 O8 B1 O4 -0.2(12)
C101 C102 C103 C104 108.5(11)
C101 C102 C103 C107 -129.5(11)
B100 O104 C104 C108 0.5(11)
B100 O104 C104 C105 115.8(9)
B100 O104 C104 C103 -118.6(9)
C102 C103 C104 O104 63.1(10)
C107 C103 C104 O104 -58.2(10)
C102 C103 C104 C108 -49.6(11)
C107 C103 C104 C108 -170.9(8)
C102 C103 C104 C105 -173.6(8)
C107 C103 C104 C105 65.0(10)
O104 C104 C105 O105 146.5(8)
C108 C104 C105 O105 -103.2(9)
C103 C104 C105 O105 22.3(12)
O104 C104 C105 C106 -35.2(10)
C108 C104 C105 C106 75.1(9)
C103 C104 C105 C106 -159.4(8)
B100 O108 C108 N109 175.4(9)
B100 O108 C108 C104 -5.7(11)
C113 N109 C108 O108 -4.3(14)
C110 N109 C108 O108 178.5(9)
C113 N109 C108 C104 177.0(10)
C110 N109 C108 C104 -0.3(16)
O104 C104 C108 O108 3.6(11)
C105 C104 C108 O108 -111.7(9)
C103 C104 C108 O108 122.0(9)
O104 C104 C108 N109 -177.6(8)
C105 C104 C108 N109 67.1(12)
C103 C104 C108 N109 -59.2(13)
C108 N109 C110 C111 -170.0(9)
C113 N109 C110 C111 12.5(11)
N109 C110 C111 C112 -30.8(10)
C110 C111 C112 C113 38.8(10)
C108 N109 C113 C112 -165.9(9)
C110 N109 C113 C112 11.7(11)
C111 C112 C113 N109 -30.8(10)
C104 O104 B100 F101 -121.0(8)
C104 O104 B100 F102 111.0(9)
C104 O104 B100 O108 -3.4(12)
C108 O108 B100 F101 126.9(9)
C108 O108 B100 F102 -114.9(8)
C108 O108 B100 O104 5.6(11)
C201 C202 C203 C207 -112.0(11)
C201 C202 C203 C204 125.8(10)
B200 O204 C204 C208 -2.9(10)
B200 O204 C204 C203 -125.5(9)
B200 O204 C204 C205 112.1(9)
C202 C203 C204 O204 67.6(9)
C207 C203 C204 O204 -54.1(10)
C202 C203 C204 C208 -49.4(10)
C207 C203 C204 C208 -171.1(9)
C202 C203 C204 C205 -171.8(8)
C207 C203 C204 C205 66.5(10)
O204 C204 C205 O205 155.6(8)
C208 C204 C205 O205 -91.8(10)
C203 C204 C205 O205 33.8(12)
O204 C204 C205 C206 -24.2(11)
C208 C204 C205 C206 88.4(10)
C203 C204 C205 C206 -146.0(8)
B200 O208 C208 N209 175.1(9)
B200 O208 C208 C204 -3.7(10)
C213 N209 C208 O208 3.9(13)
C210 N209 C208 O208 -178.8(8)
C213 N209 C208 C204 -177.5(9)
C210 N209 C208 C204 -0.2(16)
O204 C204 C208 O208 4.1(10)
C203 C204 C208 O208 124.5(9)
C205 C204 C208 O208 -111.2(9)
O204 C204 C208 N209 -174.5(9)
C203 C204 C208 N209 -54.1(13)
C205 C204 C208 N209 70.2(12)
C208 N209 C210 C211 -164.7(9)
C213 N209 C210 C211 12.9(10)
N209 C210 C211 C212 -33.1(9)
C210 C211 C212 C213 41.1(10)
C208 N209 C213 C212 -169.6(9)
C210 N209 C213 C212 12.7(10)
C211 C212 C213 N209 -32.7(10)
C204 O204 B200 F202 118.1(9)
C204 O204 B200 F201 -114.3(9)
C204 O204 B200 O208 1.0(11)
C208 O208 B200 F202 -118.9(9)
C208 O208 B200 F201 120.7(9)
C208 O208 B200 O204 1.7(11)
C301 C302 C303 C307 121.9(12)
C301 C302 C303 C304 -116.6(12)
B300 O304 C304 C308 -1.4(10)
B300 O304 C304 C305 -116.3(8)
B300 O304 C304 C303 117.8(9)
C307 C303 C304 O304 56.5(10)
C302 C303 C304 O304 -66.6(9)
C307 C303 C304 C308 170.8(8)
C302 C303 C304 C308 47.8(10)
C307 C303 C304 C305 -67.7(10)
C302 C303 C304 C305 169.3(7)
O304 C304 C305 O305 -142.3(8)
C308 C304 C305 O305 105.8(9)
C303 C304 C305 O305 -17.5(12)
O304 C304 C305 C306 39.2(10)
C308 C304 C305 C306 -72.6(9)
C303 C304 C305 C306 164.1(8)
C313 N309 C308 O308 1.3(13)
C310 N309 C308 O308 -178.3(8)
C313 N309 C308 C304 -177.1(9)
C310 N309 C308 C304 3.4(15)
B300 O308 C308 N309 -174.8(8)
B300 O308 C308 C304 3.8(10)
O304 C304 C308 N309 176.8(8)
C305 C304 C308 N309 -66.9(11)
C303 C304 C308 N309 57.5(12)
O304 C304 C308 O308 -1.7(10)
C305 C304 C308 O308 114.7(8)
C303 C304 C308 O308 -120.9(8)
C308 N309 C310 C311 170.4(8)
C313 N309 C310 C311 -9.2(11)
N309 C310 C311 C312 31.0(10)
C310 C311 C312 C313 -41.3(10)
C308 N309 C313 C312 163.9(8)
C310 N309 C313 C312 -16.4(11)
C311 C312 C313 N309 34.8(11)
C304 O304 B300 F302 120.9(8)
C304 O304 B300 F301 -111.3(9)
C304 O304 B300 O308 3.4(10)
C308 O308 B300 F302 -125.4(8)
C308 O308 B300 F301 115.4(8)
C308 O308 B300 O304 -4.4(10)
